data_7719311
loop_
_publ_author_name
'Halder, Supriyo'
'Naskar, Srijita'
'Malik, Sampad'
'Roy, Dipika'
'Pramanik, Kausikisankar'

_publ_section_title
;
 Synthesis of <i>N</i>-alkylated amines <i>via</i> alcohol dehydrogenation
 catalyzed by a bis-azo-diamido coordinated ruthenium(III) complex.
;
_journal_issue 38
_journal_name_full 'Dalton transactions (Cambridge, England : 2003)'
_journal_page_first 14331
_journal_page_last 14348
_journal_paper_doi 10.1039/d5dt01716e
_journal_volume 54
_journal_year 2025
_chemical_formula_moiety 'C36 H29 Cl N6 P Ru'
_chemical_formula_sum 'C36 H29 Cl N6 P Ru'
_chemical_formula_weight 713.14
_space_group_crystal_system triclinic
_space_group_IT_number 2
_space_group_name_Hall '-P 1'
_space_group_name_H-M_alt 'P -1'
_atom_sites_solution_hydrogens geom
_atom_sites_solution_primary dual
_audit_creation_date 2025-01-22
_audit_creation_method
;
Olex2 1.5
(compiled 2024.02.16 svn.r378c4104 for OlexSys, GUI svn.r6928)
;
_audit_update_record
;
2025-03-24 deposited with the CCDC.	2025-08-20 downloaded from the CCDC.
;
_cell_angle_alpha 93.284(2)
_cell_angle_beta 105.880(2)
_cell_angle_gamma 113.925(2)
_cell_formula_units_Z 2
_cell_length_a 10.1769(8)
_cell_length_b 11.2766(8)
_cell_length_c 16.0950(12)
_cell_measurement_reflns_used 9752
_cell_measurement_temperature 273.15
_cell_measurement_theta_max 28.75
_cell_measurement_theta_min 2.48
_cell_volume 1593.9(2)
_computing_cell_refinement 'SAINT V8.38A (Bruker, 2018)'
_computing_data_reduction 'SAINT V8.38A (Bruker, 2018)'
_computing_molecular_graphics 'Olex2 1.5 (Dolomanov et al., 2009)'
_computing_publication_material 'Olex2 1.5 (Dolomanov et al., 2009)'
_computing_structure_refinement 'SHELXL 2018/3 (Sheldrick, 2015)'
_computing_structure_solution 'SHELXT 2018/2 (Sheldrick, 2018)'
_diffrn_ambient_temperature 273.15
_diffrn_measured_fraction_theta_full 0.996
_diffrn_measured_fraction_theta_max 0.995
_diffrn_measurement_device_type 'Bruker D8-Quest SCXRD'
_diffrn_measurement_method '\f and \w scans'
_diffrn_radiation_type MoK\a
_diffrn_radiation_wavelength 0.71073
_diffrn_reflns_av_R_equivalents 0.0305
_diffrn_reflns_av_unetI/netI 0.0178
_diffrn_reflns_Laue_measured_fraction_full 0.996
_diffrn_reflns_Laue_measured_fraction_max 0.995
_diffrn_reflns_limit_h_max 13
_diffrn_reflns_limit_h_min -13
_diffrn_reflns_limit_k_max 15
_diffrn_reflns_limit_k_min -15
_diffrn_reflns_limit_l_max 21
_diffrn_reflns_limit_l_min -21
_diffrn_reflns_number 64436
_diffrn_reflns_point_group_measured_fraction_full 0.996
_diffrn_reflns_point_group_measured_fraction_max 0.995
_diffrn_reflns_theta_full 25.242
_diffrn_reflns_theta_max 28.749
_diffrn_reflns_theta_min 2.624
_diffrn_source_current 1.0
_diffrn_source_power 0.05
_diffrn_source_voltage 50.0
_diffrn_standards_number 0
_exptl_absorpt_coefficient_mu 0.662
_exptl_absorpt_correction_T_max 0.5635
_exptl_absorpt_correction_T_min 0.5066
_exptl_absorpt_correction_type multi-scan
_exptl_absorpt_process_details
;
SADABS-2016/2 (Bruker,2016/2) was used for absorption correction.
wR2(int) was 0.1084 before and 0.0505 after correction.
The Ratio of minimum to maximum transmission is 0.8990.
The \l/2 correction factor is Not present.
;
_exptl_crystal_colour 'metallic dark green'
_exptl_crystal_colour_lustre metallic
_exptl_crystal_colour_modifier dark
_exptl_crystal_colour_primary green
_exptl_crystal_density_diffrn 1.486
_exptl_crystal_description block
_exptl_crystal_F_000 726
_exptl_crystal_size_max 0.25
_exptl_crystal_size_mid 0.19
_exptl_crystal_size_min 0.11
_refine_diff_density_max 0.386
_refine_diff_density_min -0.308
_refine_diff_density_rms 0.047
_refine_ls_extinction_method none
_refine_ls_goodness_of_fit_ref 1.076
_refine_ls_hydrogen_treatment constr
_refine_ls_matrix_type full
_refine_ls_number_parameters 406
_refine_ls_number_reflns 8243
_refine_ls_number_restraints 0
_refine_ls_restrained_S_all 1.076
_refine_ls_R_factor_all 0.0314
_refine_ls_R_factor_gt 0.0254
_refine_ls_shift/su_max 0.003
_refine_ls_shift/su_mean 0.000
_refine_ls_structure_factor_coef Fsqd
_refine_ls_weighting_details 'w=1/[\s^2^(Fo^2^)+(0.0250P)^2^+0.6273P] where P=(Fo^2^+2Fc^2^)/3'
_refine_ls_weighting_scheme calc
_refine_ls_wR_factor_gt 0.0592
_refine_ls_wR_factor_ref 0.0634
_reflns_Friedel_coverage 0.000
_reflns_number_gt 7356
_reflns_number_total 8243
_reflns_threshold_expression 'I > 2\s(I)'
_cod_data_source_file d5dt01716e2.cif
_cod_data_source_block 2
_cod_depositor_comments 'Adding full bibliography for 7719311.cif.'
_cod_database_code 7719311
_shelx_shelxl_version_number 2018/3
_shelx_space_group_comment
;
The symmetry employed for this shelxl refinement is uniquely defined
by the following loop, which should always be used as a source of
symmetry information in preference to the above space-group names.
They are only intended as comments.
;
_shelx_estimated_absorpt_t_max 0.931
_shelx_estimated_absorpt_t_min 0.852
_olex2_refinement_description
;
1. Fixed Uiso
 At 1.2 times of:
  All C(H) groups, All N(H) groups
2.a Aromatic/amide H refined with riding coordinates:
 N1(H1), N6(H6), C3(H3), C4(H4), C5(H5), C6(H6A), C9(H9), C10(H10), C11(H11),
 C12(H12), C14(H14), C15(H15), C16(H16), C17(H17), C20(H20), C21(H21), C22(H22),
  C23(H23), C24(H24), C26(H26), C27(H27), C28(H28), C29(H29), C30(H30),
 C32(H32), C33(H33), C34(H34), C35(H35), C36(H36)
;
_olex2_submission_special_instructions 'No special instructions were received'

loop_
_space_group_symop_operation_xyz
'x, y, z'
'-x, -y, -z'

loop_
_atom_site_label
_atom_site_type_symbol
_atom_site_fract_x
_atom_site_fract_y
_atom_site_fract_z
_atom_site_U_iso_or_equiv
_atom_site_adp_type
_atom_site_occupancy
_atom_site_site_symmetry_order
_atom_site_calc_flag
_atom_site_refinement_flags_posn
_atom_site_refinement_flags_adp
_atom_site_refinement_flags_occupancy
_atom_site_disorder_assembly
_atom_site_disorder_group
Ru1 Ru 0.57108(2) 0.56406(2) 0.17353(2) 0.03030(4) Uani 1 1 d . . . . .
Cl1 Cl 0.36269(5) 0.35037(4) 0.07707(3) 0.04802(11) Uani 1 1 d . . . . .
P1 P 0.75745(5) 0.76575(4) 0.26648(3) 0.03215(8) Uani 1 1 d . . . . .
N1 N 0.71744(16) 0.54330(13) 0.11961(9) 0.0374(3) Uani 1 1 d . . . . .
H1 H 0.734073 0.585533 0.077904 0.045 Uiso 1 1 calc R U . . .
N2 N 0.68610(18) 0.38175(15) 0.26303(10) 0.0457(3) Uani 1 1 d . . . . .
N3 N 0.60881(16) 0.44952(13) 0.25709(9) 0.0369(3) Uani 1 1 d . . . . .
N4 N 0.42165(16) 0.56199(14) 0.23078(10) 0.0406(3) Uani 1 1 d . . . . .
N5 N 0.32918(18) 0.61602(17) 0.21783(12) 0.0544(4) Uani 1 1 d . . . . .
N6 N 0.49834(16) 0.66143(14) 0.08696(9) 0.0398(3) Uani 1 1 d . . . . .
H6 H 0.528791 0.668263 0.041844 0.048 Uiso 1 1 calc R U . . .
C1 C 0.79133(19) 0.47036(17) 0.14224(11) 0.0406(4) Uani 1 1 d . . . . .
C2 C 0.7740(2) 0.39328(18) 0.21062(13) 0.0450(4) Uani 1 1 d . . . . .
C3 C 0.8608(3) 0.3194(2) 0.22931(16) 0.0641(6) Uani 1 1 d . . . . .
H3 H 0.849881 0.268315 0.272565 0.077 Uiso 1 1 calc R U . . .
C4 C 0.9578(3) 0.3213(3) 0.1864(2) 0.0766(8) Uani 1 1 d . . . . .
H4 H 1.012927 0.272407 0.200401 0.092 Uiso 1 1 calc R U . . .
C5 C 0.9759(3) 0.3962(3) 0.12111(19) 0.0716(7) Uani 1 1 d . . . . .
H5 H 1.044059 0.397756 0.092209 0.086 Uiso 1 1 calc R U . . .
C6 C 0.8957(2) 0.4670(2) 0.09908(15) 0.0568(5) Uani 1 1 d . . . . .
H6A H 0.908892 0.514991 0.054454 0.068 Uiso 1 1 calc R U . . .
C7 C 0.5172(2) 0.42660(17) 0.31289(11) 0.0448(4) Uani 1 1 d . . . . .
C8 C 0.4164(2) 0.48423(18) 0.29800(12) 0.0472(4) Uani 1 1 d . . . . .
C9 C 0.3200(3) 0.4655(2) 0.34781(15) 0.0669(6) Uani 1 1 d . . . . .
H9 H 0.252359 0.503158 0.338136 0.080 Uiso 1 1 calc R U . . .
C10 C 0.3266(4) 0.3894(3) 0.41236(17) 0.0848(9) Uani 1 1 d . . . . .
H10 H 0.262670 0.376133 0.446113 0.102 Uiso 1 1 calc R U . . .
C11 C 0.4256(4) 0.3337(3) 0.42695(16) 0.0851(9) Uani 1 1 d . . . . .
H11 H 0.427972 0.283229 0.470535 0.102 Uiso 1 1 calc R U . . .
C12 C 0.5223(3) 0.3512(2) 0.37807(13) 0.0633(6) Uani 1 1 d . . . . .
H12 H 0.589569 0.313105 0.388578 0.076 Uiso 1 1 calc R U . . .
C13 C 0.3282(2) 0.6940(2) 0.15561(16) 0.0567(5) Uani 1 1 d . . . . .
C14 C 0.2305(3) 0.7558(3) 0.1542(2) 0.0846(9) Uani 1 1 d . . . . .
H14 H 0.175567 0.740139 0.193349 0.102 Uiso 1 1 calc R U . . .
C15 C 0.2159(4) 0.8372(3) 0.0968(3) 0.1068(13) Uani 1 1 d . . . . .
H15 H 0.151660 0.876806 0.097292 0.128 Uiso 1 1 calc R U . . .
C16 C 0.2965(4) 0.8617(3) 0.0373(2) 0.0999(12) Uani 1 1 d . . . . .
H16 H 0.287640 0.919658 -0.000331 0.120 Uiso 1 1 calc R U . . .
C17 C 0.3867(3) 0.8030(2) 0.03331(17) 0.0710(7) Uani 1 1 d . . . . .
H17 H 0.436478 0.818732 -0.008392 0.085 Uiso 1 1 calc R U . . .
C18 C 0.4079(2) 0.71644(18) 0.09225(13) 0.0499(5) Uani 1 1 d . . . . .
C19 C 0.89131(19) 0.88283(16) 0.22073(11) 0.0383(3) Uani 1 1 d . . . . .
C20 C 1.0344(2) 0.9754(2) 0.27507(14) 0.0547(5) Uani 1 1 d . . . . .
H20 H 1.065831 0.973759 0.334774 0.066 Uiso 1 1 calc R U . . .
C21 C 1.1299(3) 1.0700(2) 0.24029(17) 0.0658(6) Uani 1 1 d . . . . .
H21 H 1.225609 1.130943 0.276895 0.079 Uiso 1 1 calc R U . . .
C22 C 1.0849(3) 1.0750(2) 0.15233(17) 0.0599(6) Uani 1 1 d . . . . .
H22 H 1.149291 1.139310 0.129635 0.072 Uiso 1 1 calc R U . . .
C23 C 0.9439(3) 0.9841(2) 0.09833(15) 0.0559(5) Uani 1 1 d . . . . .
H23 H 0.912533 0.987289 0.038879 0.067 Uiso 1 1 calc R U . . .
C24 C 0.8482(2) 0.88752(19) 0.13201(13) 0.0470(4) Uani 1 1 d . . . . .
H24 H 0.753995 0.825212 0.094578 0.056 Uiso 1 1 calc R U . . .
C25 C 0.88554(19) 0.75146(17) 0.36637(11) 0.0404(4) Uani 1 1 d . . . . .
C26 C 0.9187(2) 0.8171(2) 0.45064(12) 0.0542(5) Uani 1 1 d . . . . .
H26 H 0.871320 0.869768 0.459362 0.065 Uiso 1 1 calc R U . . .
C27 C 1.0222(3) 0.8042(3) 0.52175(14) 0.0727(7) Uani 1 1 d . . . . .
H27 H 1.044230 0.848860 0.577862 0.087 Uiso 1 1 calc R U . . .
C28 C 1.0916(3) 0.7274(3) 0.51025(17) 0.0834(8) Uani 1 1 d . . . . .
H28 H 1.159246 0.718017 0.558539 0.100 Uiso 1 1 calc R U . . .
C29 C 1.0623(3) 0.6634(3) 0.42764(19) 0.0845(9) Uani 1 1 d . . . . .
H29 H 1.110864 0.611372 0.419777 0.101 Uiso 1 1 calc R U . . .
C30 C 0.9597(2) 0.6762(2) 0.35545(14) 0.0604(6) Uani 1 1 d . . . . .
H30 H 0.941114 0.633574 0.299360 0.072 Uiso 1 1 calc R U . . .
C31 C 0.66979(19) 0.86190(16) 0.30399(11) 0.0372(3) Uani 1 1 d . . . . .
C32 C 0.6597(2) 0.96628(18) 0.26488(13) 0.0470(4) Uani 1 1 d . . . . .
H32 H 0.707594 0.994041 0.223203 0.056 Uiso 1 1 calc R U . . .
C33 C 0.5790(3) 1.0290(2) 0.28749(16) 0.0607(5) Uani 1 1 d . . . . .
H33 H 0.571694 1.097758 0.260443 0.073 Uiso 1 1 calc R U . . .
C34 C 0.5094(3) 0.9897(2) 0.35003(17) 0.0675(6) Uani 1 1 d . . . . .
H34 H 0.456083 1.032596 0.365538 0.081 Uiso 1 1 calc R U . . .
C35 C 0.5187(3) 0.8872(2) 0.38956(15) 0.0627(6) Uani 1 1 d . . . . .
H35 H 0.472006 0.861197 0.431954 0.075 Uiso 1 1 calc R U . . .
C36 C 0.5974(2) 0.82252(19) 0.36647(12) 0.0470(4) Uani 1 1 d . . . . .
H36 H 0.602055 0.752390 0.392805 0.056 Uiso 1 1 calc R U . . .

loop_
_atom_site_aniso_label
_atom_site_aniso_U_11
_atom_site_aniso_U_22
_atom_site_aniso_U_33
_atom_site_aniso_U_23
_atom_site_aniso_U_13
_atom_site_aniso_U_12
Ru1 0.03281(7) 0.02865(6) 0.02714(6) 0.00582(4) 0.00892(5) 0.01176(5)
Cl1 0.0527(2) 0.0374(2) 0.0343(2) 0.00279(16) 0.01195(18) 0.00284(18)
P1 0.0339(2) 0.02947(19) 0.02875(19) 0.00455(15) 0.00839(15) 0.01110(16)
N1 0.0428(7) 0.0358(7) 0.0355(7) 0.0099(6) 0.0168(6) 0.0161(6)
N2 0.0543(9) 0.0370(7) 0.0430(8) 0.0133(6) 0.0088(7) 0.0212(7)
N3 0.0430(7) 0.0314(6) 0.0304(6) 0.0087(5) 0.0105(6) 0.0114(6)
N4 0.0335(7) 0.0392(7) 0.0423(8) -0.0014(6) 0.0134(6) 0.0098(6)
N5 0.0361(8) 0.0534(10) 0.0653(11) -0.0091(8) 0.0135(7) 0.0161(7)
N6 0.0416(7) 0.0360(7) 0.0352(7) 0.0081(6) 0.0050(6) 0.0153(6)
C1 0.0370(8) 0.0357(8) 0.0410(9) -0.0029(7) 0.0083(7) 0.0124(7)
C2 0.0458(10) 0.0371(9) 0.0481(10) 0.0041(7) 0.0066(8) 0.0206(8)
C3 0.0653(14) 0.0513(12) 0.0727(15) 0.0082(10) 0.0040(11) 0.0349(11)
C4 0.0605(14) 0.0710(16) 0.096(2) -0.0123(14) 0.0014(13) 0.0452(13)
C5 0.0477(12) 0.0759(16) 0.0853(18) -0.0166(14) 0.0143(12) 0.0303(12)
C6 0.0447(10) 0.0598(12) 0.0600(12) -0.0044(10) 0.0174(9) 0.0192(9)
C7 0.0507(10) 0.0375(9) 0.0312(8) 0.0041(7) 0.0142(7) 0.0048(8)
C8 0.0454(10) 0.0426(9) 0.0372(9) -0.0026(7) 0.0188(8) 0.0015(8)
C9 0.0597(13) 0.0663(14) 0.0582(13) -0.0062(11) 0.0338(11) 0.0048(11)
C10 0.094(2) 0.0770(17) 0.0570(14) -0.0003(12) 0.0512(15) -0.0036(15)
C11 0.115(2) 0.0701(16) 0.0424(12) 0.0158(11) 0.0385(14) 0.0054(16)
C12 0.0820(16) 0.0536(12) 0.0364(10) 0.0146(9) 0.0185(10) 0.0124(11)
C13 0.0385(10) 0.0469(11) 0.0728(14) -0.0076(10) 0.0008(9) 0.0208(8)
C14 0.0553(14) 0.0772(17) 0.113(2) -0.0178(16) 0.0039(14) 0.0407(13)
C15 0.085(2) 0.086(2) 0.144(3) -0.012(2) -0.012(2) 0.0668(19)
C16 0.098(2) 0.0694(18) 0.114(3) 0.0028(17) -0.020(2) 0.0570(18)
C17 0.0720(15) 0.0478(12) 0.0729(15) 0.0068(11) -0.0125(12) 0.0304(11)
C18 0.0413(9) 0.0372(9) 0.0542(11) -0.0011(8) -0.0078(8) 0.0170(8)
C19 0.0389(8) 0.0313(8) 0.0430(9) 0.0061(7) 0.0163(7) 0.0120(7)
C20 0.0484(11) 0.0478(11) 0.0486(11) 0.0001(8) 0.0141(9) 0.0049(9)
C21 0.0507(12) 0.0445(11) 0.0792(16) -0.0033(10) 0.0263(11) -0.0025(9)
C22 0.0665(13) 0.0416(10) 0.0878(16) 0.0214(10) 0.0510(13) 0.0215(10)
C23 0.0612(12) 0.0629(13) 0.0622(13) 0.0299(10) 0.0367(11) 0.0319(11)
C24 0.0434(10) 0.0502(10) 0.0456(10) 0.0132(8) 0.0177(8) 0.0161(8)
C25 0.0390(9) 0.0360(8) 0.0356(8) 0.0049(7) 0.0033(7) 0.0121(7)
C26 0.0572(12) 0.0612(12) 0.0384(10) 0.0035(9) 0.0063(8) 0.0270(10)
C27 0.0717(15) 0.0924(18) 0.0369(11) 0.0036(11) -0.0025(10) 0.0337(14)
C28 0.0792(17) 0.094(2) 0.0608(15) 0.0093(14) -0.0137(13) 0.0468(16)
C29 0.0746(17) 0.0828(18) 0.0827(18) -0.0053(14) -0.0143(14) 0.0501(15)
C30 0.0570(12) 0.0580(12) 0.0524(12) -0.0096(9) -0.0063(9) 0.0301(10)
C31 0.0393(8) 0.0328(8) 0.0349(8) 0.0008(6) 0.0091(7) 0.0141(7)
C32 0.0495(10) 0.0387(9) 0.0500(10) 0.0082(8) 0.0142(8) 0.0180(8)
C33 0.0649(13) 0.0443(11) 0.0756(15) 0.0101(10) 0.0180(12) 0.0298(10)
C34 0.0682(14) 0.0609(14) 0.0827(16) 0.0007(12) 0.0280(13) 0.0369(12)
C35 0.0702(14) 0.0667(14) 0.0596(13) 0.0047(11) 0.0322(11) 0.0318(12)
C36 0.0537(11) 0.0456(10) 0.0427(9) 0.0063(8) 0.0186(8) 0.0213(9)

loop_
_atom_type_symbol
_atom_type_description
_atom_type_scat_dispersion_real
_atom_type_scat_dispersion_imag
_atom_type_scat_source
C C 0.0033 0.0016 'International Tables Vol C Tables 4.2.6.8 and 6.1.1.4'
H H 0.0000 0.0000 'International Tables Vol C Tables 4.2.6.8 and 6.1.1.4'
Cl Cl 0.1484 0.1585 'International Tables Vol C Tables 4.2.6.8 and 6.1.1.4'
N N 0.0061 0.0033 'International Tables Vol C Tables 4.2.6.8 and 6.1.1.4'
P P 0.1023 0.0942 'International Tables Vol C Tables 4.2.6.8 and 6.1.1.4'
Ru Ru -1.2594 0.8363 'International Tables Vol C Tables 4.2.6.8 and 6.1.1.4'

loop_
_geom_angle_atom_site_label_1
_geom_angle_atom_site_label_2
_geom_angle_atom_site_label_3
_geom_angle
_geom_angle_site_symmetry_1
_geom_angle_site_symmetry_3
_geom_angle_publ_flag
P1 Ru1 Cl1 177.191(16) . . ?
N1 Ru1 Cl1 90.06(4) . . ?
N1 Ru1 P1 92.74(4) . . ?
N3 Ru1 Cl1 84.39(4) . . ?
N3 Ru1 P1 95.85(4) . . ?
N3 Ru1 N1 89.70(6) . . ?
N3 Ru1 N6 170.86(6) . . ?
N4 Ru1 Cl1 85.87(4) . . ?
N4 Ru1 P1 91.38(4) . . ?
N4 Ru1 N1 172.61(6) . . ?
N4 Ru1 N3 83.77(6) . . ?
N4 Ru1 N6 89.51(6) . . ?
N6 Ru1 Cl1 88.97(4) . . ?
N6 Ru1 P1 90.48(4) . . ?
N6 Ru1 N1 96.59(6) . . ?
C19 P1 Ru1 117.92(6) . . ?
C19 P1 C25 101.96(8) . . ?
C25 P1 Ru1 115.59(6) . . ?
C31 P1 Ru1 111.01(6) . . ?
C31 P1 C19 103.05(8) . . ?
C31 P1 C25 105.86(8) . . ?
Ru1 N1 H1 117.0 . . ?
C1 N1 Ru1 126.01(12) . . ?
C1 N1 H1 117.0 . . ?
N3 N2 C2 119.98(14) . . ?
N2 N3 Ru1 131.99(12) . . ?
N2 N3 C7 115.23(14) . . ?
C7 N3 Ru1 112.23(12) . . ?
N5 N4 Ru1 132.01(14) . . ?
N5 N4 C8 115.74(16) . . ?
C8 N4 Ru1 112.25(12) . . ?
N4 N5 C13 119.75(17) . . ?
Ru1 N6 H6 116.9 . . ?
C18 N6 Ru1 126.19(14) . . ?
C18 N6 H6 116.9 . . ?
N1 C1 C2 123.20(16) . . ?
N1 C1 C6 119.96(18) . . ?
C6 C1 C2 116.83(17) . . ?
N2 C2 C1 128.80(16) . . ?
N2 C2 C3 113.31(18) . . ?
C3 C2 C1 117.88(19) . . ?
C2 C3 H3 118.9 . . ?
C4 C3 C2 122.2(2) . . ?
C4 C3 H3 118.9 . . ?
C3 C4 H4 119.9 . . ?
C3 C4 C5 120.2(2) . . ?
C5 C4 H4 119.9 . . ?
C4 C5 H5 119.6 . . ?
C6 C5 C4 120.9(2) . . ?
C6 C5 H5 119.6 . . ?
C1 C6 H6A 119.0 . . ?
C5 C6 C1 122.1(2) . . ?
C5 C6 H6A 119.0 . . ?
C8 C7 N3 115.73(15) . . ?
C12 C7 N3 124.1(2) . . ?
C12 C7 C8 120.15(19) . . ?
C7 C8 N4 115.99(15) . . ?
C9 C8 N4 123.9(2) . . ?
C9 C8 C7 120.1(2) . . ?
C8 C9 H9 120.6 . . ?
C8 C9 C10 118.8(3) . . ?
C10 C9 H9 120.6 . . ?
C9 C10 H10 119.5 . . ?
C11 C10 C9 121.0(2) . . ?
C11 C10 H10 119.5 . . ?
C10 C11 H11 119.4 . . ?
C10 C11 C12 121.2(2) . . ?
C12 C11 H11 119.4 . . ?
C7 C12 H12 120.6 . . ?
C11 C12 C7 118.8(3) . . ?
C11 C12 H12 120.6 . . ?
N5 C13 C14 113.3(2) . . ?
N5 C13 C18 128.56(17) . . ?
C14 C13 C18 118.1(2) . . ?
C13 C14 H14 119.4 . . ?
C15 C14 C13 121.3(3) . . ?
C15 C14 H14 119.4 . . ?
C14 C15 H15 119.8 . . ?
C14 C15 C16 120.4(3) . . ?
C16 C15 H15 119.8 . . ?
C15 C16 H16 119.4 . . ?
C17 C16 C15 121.2(3) . . ?
C17 C16 H16 119.4 . . ?
C16 C17 H17 119.4 . . ?
C16 C17 C18 121.3(3) . . ?
C18 C17 H17 119.4 . . ?
N6 C18 C13 122.71(18) . . ?
N6 C18 C17 119.6(2) . . ?
C17 C18 C13 117.7(2) . . ?
C20 C19 P1 120.87(14) . . ?
C24 C19 P1 120.45(13) . . ?
C24 C19 C20 118.52(17) . . ?
C19 C20 H20 119.9 . . ?
C21 C20 C19 120.1(2) . . ?
C21 C20 H20 119.9 . . ?
C20 C21 H21 119.6 . . ?
C22 C21 C20 120.9(2) . . ?
C22 C21 H21 119.6 . . ?
C21 C22 H22 120.3 . . ?
C23 C22 C21 119.39(19) . . ?
C23 C22 H22 120.3 . . ?
C22 C23 H23 119.8 . . ?
C22 C23 C24 120.3(2) . . ?
C24 C23 H23 119.8 . . ?
C19 C24 C23 120.78(19) . . ?
C19 C24 H24 119.6 . . ?
C23 C24 H24 119.6 . . ?
C26 C25 P1 124.50(15) . . ?
C30 C25 P1 116.92(14) . . ?
C30 C25 C26 118.47(17) . . ?
C25 C26 H26 119.9 . . ?
C27 C26 C25 120.2(2) . . ?
C27 C26 H26 119.9 . . ?
C26 C27 H27 119.7 . . ?
C28 C27 C26 120.6(2) . . ?
C28 C27 H27 119.7 . . ?
C27 C28 H28 119.9 . . ?
C27 C28 C29 120.1(2) . . ?
C29 C28 H28 119.9 . . ?
C28 C29 H29 120.0 . . ?
C28 C29 C30 119.9(2) . . ?
C30 C29 H29 120.0 . . ?
C25 C30 C29 120.6(2) . . ?
C25 C30 H30 119.7 . . ?
C29 C30 H30 119.7 . . ?
C32 C31 P1 121.26(14) . . ?
C32 C31 C36 118.61(17) . . ?
C36 C31 P1 119.79(13) . . ?
C31 C32 H32 119.7 . . ?
C33 C32 C31 120.54(19) . . ?
C33 C32 H32 119.7 . . ?
C32 C33 H33 119.9 . . ?
C34 C33 C32 120.1(2) . . ?
C34 C33 H33 119.9 . . ?
C33 C34 H34 119.9 . . ?
C35 C34 C33 120.1(2) . . ?
C35 C34 H34 119.9 . . ?
C34 C35 H35 119.9 . . ?
C34 C35 C36 120.2(2) . . ?
C36 C35 H35 119.9 . . ?
C31 C36 H36 119.8 . . ?
C35 C36 C31 120.39(19) . . ?
C35 C36 H36 119.8 . . ?

loop_
_geom_bond_atom_site_label_1
_geom_bond_atom_site_label_2
_geom_bond_distance
_geom_bond_site_symmetry_2
_geom_bond_publ_flag
Ru1 Cl1 2.5178(5) . ?
Ru1 P1 2.3595(4) . ?
Ru1 N1 1.9983(14) . ?
Ru1 N3 1.9858(13) . ?
Ru1 N4 1.9755(14) . ?
Ru1 N6 1.9912(14) . ?
P1 C19 1.8283(17) . ?
P1 C25 1.8339(17) . ?
P1 C31 1.8276(17) . ?
N1 H1 0.8600 . ?
N1 C1 1.327(2) . ?
N2 N3 1.291(2) . ?
N2 C2 1.364(3) . ?
N3 C7 1.425(2) . ?
N4 N5 1.293(2) . ?
N4 C8 1.430(2) . ?
N5 C13 1.371(3) . ?
N6 H6 0.8600 . ?
N6 C18 1.319(2) . ?
C1 C2 1.445(3) . ?
C1 C6 1.431(3) . ?
C2 C3 1.431(3) . ?
C3 H3 0.9300 . ?
C3 C4 1.345(4) . ?
C4 H4 0.9300 . ?
C4 C5 1.390(4) . ?
C5 H5 0.9300 . ?
C5 C6 1.353(3) . ?
C6 H6A 0.9300 . ?
C7 C8 1.399(3) . ?
C7 C12 1.391(3) . ?
C8 C9 1.389(3) . ?
C9 H9 0.9300 . ?
C9 C10 1.390(4) . ?
C10 H10 0.9300 . ?
C10 C11 1.365(4) . ?
C11 H11 0.9300 . ?
C11 C12 1.382(4) . ?
C12 H12 0.9300 . ?
C13 C14 1.423(3) . ?
C13 C18 1.442(3) . ?
C14 H14 0.9300 . ?
C14 C15 1.362(5) . ?
C15 H15 0.9300 . ?
C15 C16 1.394(5) . ?
C16 H16 0.9300 . ?
C16 C17 1.344(4) . ?
C17 H17 0.9300 . ?
C17 C18 1.437(3) . ?
C19 C20 1.393(2) . ?
C19 C24 1.385(2) . ?
C20 H20 0.9300 . ?
C20 C21 1.386(3) . ?
C21 H21 0.9300 . ?
C21 C22 1.375(3) . ?
C22 H22 0.9300 . ?
C22 C23 1.374(3) . ?
C23 H23 0.9300 . ?
C23 C24 1.387(3) . ?
C24 H24 0.9300 . ?
C25 C26 1.390(3) . ?
C25 C30 1.377(3) . ?
C26 H26 0.9300 . ?
C26 C27 1.387(3) . ?
C27 H27 0.9300 . ?
C27 C28 1.354(4) . ?
C28 H28 0.9300 . ?
C28 C29 1.370(4) . ?
C29 H29 0.9300 . ?
C29 C30 1.393(3) . ?
C30 H30 0.9300 . ?
C31 C32 1.393(2) . ?
C31 C36 1.393(2) . ?
C32 H32 0.9300 . ?
C32 C33 1.382(3) . ?
C33 H33 0.9300 . ?
C33 C34 1.377(3) . ?
C34 H34 0.9300 . ?
C34 C35 1.375(3) . ?
C35 H35 0.9300 . ?
C35 C36 1.385(3) . ?
C36 H36 0.9300 . ?

loop_
_geom_torsion_atom_site_label_1
_geom_torsion_atom_site_label_2
_geom_torsion_atom_site_label_3
_geom_torsion_atom_site_label_4
_geom_torsion
_geom_torsion_site_symmetry_1
_geom_torsion_site_symmetry_2
_geom_torsion_site_symmetry_3
_geom_torsion_site_symmetry_4
_geom_torsion_publ_flag
Ru1 P1 C19 C20 -154.82(14) . . . . ?
Ru1 P1 C19 C24 29.93(17) . . . . ?
Ru1 P1 C25 C26 -130.61(16) . . . . ?
Ru1 P1 C25 C30 53.26(18) . . . . ?
Ru1 P1 C31 C32 -100.28(14) . . . . ?
Ru1 P1 C31 C36 72.96(15) . . . . ?
Ru1 N1 C1 C2 0.5(2) . . . . ?
Ru1 N1 C1 C6 -178.61(13) . . . . ?
Ru1 N3 C7 C8 1.61(18) . . . . ?
Ru1 N3 C7 C12 -179.20(15) . . . . ?
Ru1 N4 N5 C13 -1.9(3) . . . . ?
Ru1 N4 C8 C7 1.29(19) . . . . ?
Ru1 N4 C8 C9 -179.40(15) . . . . ?
Ru1 N6 C18 C13 -10.7(2) . . . . ?
Ru1 N6 C18 C17 169.02(14) . . . . ?
P1 C19 C20 C21 -174.98(17) . . . . ?
P1 C19 C24 C23 173.94(15) . . . . ?
P1 C25 C26 C27 -177.25(18) . . . . ?
P1 C25 C30 C29 178.2(2) . . . . ?
P1 C31 C32 C33 173.09(16) . . . . ?
P1 C31 C36 C35 -174.11(16) . . . . ?
N1 C1 C2 N2 -0.9(3) . . . . ?
N1 C1 C2 C3 -179.57(17) . . . . ?
N1 C1 C6 C5 178.64(19) . . . . ?
N2 N3 C7 C8 -170.97(15) . . . . ?
N2 N3 C7 C12 8.2(2) . . . . ?
N2 C2 C3 C4 -178.0(2) . . . . ?
N3 N2 C2 C1 -2.9(3) . . . . ?
N3 N2 C2 C3 175.78(16) . . . . ?
N3 C7 C8 N4 -1.9(2) . . . . ?
N3 C7 C8 C9 178.73(16) . . . . ?
N3 C7 C12 C11 -178.70(19) . . . . ?
N4 N5 C13 C14 -174.78(17) . . . . ?
N4 N5 C13 C18 7.3(3) . . . . ?
N4 C8 C9 C10 -179.02(19) . . . . ?
N5 N4 C8 C7 -179.39(15) . . . . ?
N5 N4 C8 C9 -0.1(2) . . . . ?
N5 C13 C14 C15 179.7(2) . . . . ?
N5 C13 C18 N6 -0.6(3) . . . . ?
N5 C13 C18 C17 179.63(19) . . . . ?
C1 C2 C3 C4 0.9(3) . . . . ?
C2 N2 N3 Ru1 7.3(2) . . . . ?
C2 N2 N3 C7 178.06(15) . . . . ?
C2 C1 C6 C5 -0.5(3) . . . . ?
C2 C3 C4 C5 -0.3(4) . . . . ?
C3 C4 C5 C6 -0.7(4) . . . . ?
C4 C5 C6 C1 1.1(3) . . . . ?
C6 C1 C2 N2 178.20(18) . . . . ?
C6 C1 C2 C3 -0.5(2) . . . . ?
C7 C8 C9 C10 0.3(3) . . . . ?
C8 N4 N5 C13 178.96(16) . . . . ?
C8 C7 C12 C11 0.5(3) . . . . ?
C8 C9 C10 C11 0.0(4) . . . . ?
C9 C10 C11 C12 0.0(4) . . . . ?
C10 C11 C12 C7 -0.2(4) . . . . ?
C12 C7 C8 N4 178.84(16) . . . . ?
C12 C7 C8 C9 -0.5(3) . . . . ?
C13 C14 C15 C16 0.3(4) . . . . ?
C14 C13 C18 N6 -178.49(18) . . . . ?
C14 C13 C18 C17 1.8(3) . . . . ?
C14 C15 C16 C17 1.9(5) . . . . ?
C15 C16 C17 C18 -2.2(4) . . . . ?
C16 C17 C18 N6 -179.4(2) . . . . ?
C16 C17 C18 C13 0.3(3) . . . . ?
C18 C13 C14 C15 -2.1(3) . . . . ?
C19 P1 C25 C26 100.18(18) . . . . ?
C19 P1 C25 C30 -75.95(17) . . . . ?
C19 P1 C31 C32 26.87(16) . . . . ?
C19 P1 C31 C36 -159.89(14) . . . . ?
C19 C20 C21 C22 0.7(4) . . . . ?
C20 C19 C24 C23 -1.4(3) . . . . ?
C20 C21 C22 C23 -0.6(4) . . . . ?
C21 C22 C23 C24 -0.5(3) . . . . ?
C22 C23 C24 C19 1.5(3) . . . . ?
C24 C19 C20 C21 0.4(3) . . . . ?
C25 P1 C19 C20 -27.08(17) . . . . ?
C25 P1 C19 C24 157.66(15) . . . . ?
C25 P1 C31 C32 133.54(15) . . . . ?
C25 P1 C31 C36 -53.21(16) . . . . ?
C25 C26 C27 C28 -0.4(4) . . . . ?
C26 C25 C30 C29 1.8(4) . . . . ?
C26 C27 C28 C29 1.3(5) . . . . ?
C27 C28 C29 C30 -0.7(5) . . . . ?
C28 C29 C30 C25 -0.9(4) . . . . ?
C30 C25 C26 C27 -1.2(3) . . . . ?
C31 P1 C19 C20 82.54(17) . . . . ?
C31 P1 C19 C24 -92.72(16) . . . . ?
C31 P1 C25 C26 -7.28(19) . . . . ?
C31 P1 C25 C30 176.59(16) . . . . ?
C31 C32 C33 C34 0.9(3) . . . . ?
C32 C31 C36 C35 -0.7(3) . . . . ?
C32 C33 C34 C35 -0.6(4) . . . . ?
C33 C34 C35 C36 -0.3(4) . . . . ?
C34 C35 C36 C31 1.0(3) . . . . ?
C36 C31 C32 C33 -0.2(3) . . . . ?
